data_4330234
loop_
_publ_author_name
'Julia Kozhukh'
'Stephen J. Lippard'

_publ_contact_author_address
;Department of Chemisry
Massachusetts Institute of Technology
Cambridge, MA 02139
;
_publ_contact_author_email lippard@mit.edu
_publ_contact_author_name 'Stephen J. Lippard'
_publ_contact_author_phone 617-253-1892
_publ_section_title
;
 Variable Nitric Oxide Reactivity of Tropocoronand Cobalt(III) Nitrite
 Complexes as a Function of the Polymethylene Linker Chain Length
;
_journal_name_full 'Inorganic Chemistry'
_journal_page_first 9416
_journal_page_last 9422
_journal_paper_doi 10.1021/ic3012266
_journal_volume 51
_journal_year 2012
_chemical_formula_sum 'C56 H76 Co2 N10 O5'
_chemical_formula_weight 1087.13
_chemical_name_systematic
; 
 ? 
;
_space_group_IT_number 14
_symmetry_cell_setting monoclinic
_symmetry_space_group_name_Hall '-P 2ybc'
_symmetry_space_group_name_H-M 'P 1 21/c 1'
_atom_sites_solution_hydrogens geom
_atom_sites_solution_primary direct
_atom_sites_solution_secondary difmap
_audit_creation_method SHELXL-97
_cell_angle_alpha 90.00
_cell_angle_beta 93.057(2)
_cell_angle_gamma 90.00
_cell_formula_units_Z 4
_cell_length_a 14.5809(14)
_cell_length_b 12.7705(12)
_cell_length_c 28.256(3)
_cell_measurement_reflns_used 5353
_cell_measurement_temperature 100(2)
_cell_measurement_theta_max 21.67
_cell_measurement_theta_min 2.26
_cell_volume 5253.9(9)
_computing_cell_refinement 'Bruker SMART'
_computing_data_collection 'Bruker SMART'
_computing_data_reduction 'Bruker SAINT'
_computing_molecular_graphics 'Bruker SHELXTL'
_computing_publication_material 'Bruker SHELXTL'
_computing_structure_refinement 'SHELXL-97 (Sheldrick, 2008)'
_computing_structure_solution 'SHELXS-97 (Sheldrick, 2008)'
_diffrn_ambient_temperature 100(2)
_diffrn_measured_fraction_theta_full 0.998
_diffrn_measured_fraction_theta_max 0.998
_diffrn_measurement_device_type 'CCD area detector'
_diffrn_measurement_method 'phi and omega scans'
_diffrn_radiation_monochromator graphite
_diffrn_radiation_source 'fine-focus sealed tube'
_diffrn_radiation_type MoK\a
_diffrn_radiation_wavelength 0.71073
_diffrn_reflns_av_R_equivalents 0.1528
_diffrn_reflns_av_sigmaI/netI 0.0971
_diffrn_reflns_limit_h_max 18
_diffrn_reflns_limit_h_min -18
_diffrn_reflns_limit_k_max 15
_diffrn_reflns_limit_k_min -15
_diffrn_reflns_limit_l_max 35
_diffrn_reflns_limit_l_min -35
_diffrn_reflns_number 90211
_diffrn_reflns_theta_full 26.43
_diffrn_reflns_theta_max 26.43
_diffrn_reflns_theta_min 1.40
_exptl_absorpt_coefficient_mu 0.691
_exptl_absorpt_correction_T_max 0.9663
_exptl_absorpt_correction_T_min 0.7941
_exptl_absorpt_correction_type multi-scan
_exptl_absorpt_process_details 'SADABS (Sheldrick, 2003)'
_exptl_crystal_colour red
_exptl_crystal_density_diffrn 1.374
_exptl_crystal_description plate
_exptl_crystal_F_000 2304
_exptl_crystal_size_max 0.35
_exptl_crystal_size_mid 0.10
_exptl_crystal_size_min 0.05
_refine_diff_density_max 0.741
_refine_diff_density_min -0.532
_refine_diff_density_rms 0.099
_refine_ls_extinction_method none
_refine_ls_goodness_of_fit_ref 1.026
_refine_ls_hydrogen_treatment constr
_refine_ls_matrix_type full
_refine_ls_number_parameters 699
_refine_ls_number_reflns 10787
_refine_ls_number_restraints 129
_refine_ls_restrained_S_all 1.029
_refine_ls_R_factor_all 0.1272
_refine_ls_R_factor_gt 0.0588
_refine_ls_shift/su_max 0.001
_refine_ls_shift/su_mean 0.000
_refine_ls_structure_factor_coef Fsqd
_refine_ls_weighting_details 'calc w=1/[\s^2^(Fo^2^)+(0.0639P)^2^+3.2704P] where P=(Fo^2^+2Fc^2^)/3'
_refine_ls_weighting_scheme calc
_refine_ls_wR_factor_gt 0.1167
_refine_ls_wR_factor_ref 0.1496
_reflns_number_gt 6371
_reflns_number_total 10787
_reflns_threshold_expression >2sigma(I)
_cod_data_source_file ic3012266_si_003_3.cif
_cod_data_source_block jk74_0m
_cod_original_cell_volume 5254.0(9)
_cod_database_code 4330234

loop_
_symmetry_equiv_pos_as_xyz
'x, y, z'
'-x, y+1/2, -z+1/2'
'-x, -y, -z'
'x, -y-1/2, z-1/2'

loop_
_atom_site_label
_atom_site_type_symbol
_atom_site_fract_x
_atom_site_fract_y
_atom_site_fract_z
_atom_site_U_iso_or_equiv
_atom_site_adp_type
_atom_site_occupancy
_atom_site_symmetry_multiplicity
_atom_site_calc_flag
_atom_site_refinement_flags
_atom_site_disorder_assembly
_atom_site_disorder_group
Co1 Co 0.29657(4) 0.32611(4) 0.28436(2) 0.01996(15) Uani 1 1 d . . .
O1 O 0.40728(19) 0.2384(2) 0.30386(10) 0.0265(7) Uani 1 1 d . . .
O2 O 0.28134(19) 0.1709(2) 0.28311(10) 0.0270(7) Uani 1 1 d . . .
N5 N 0.3640(3) 0.1528(3) 0.29819(14) 0.0313(9) Uani 1 1 d . . .
N1 N 0.2778(2) 0.3379(3) 0.35066(12) 0.0212(8) Uani 1 1 d . . .
N2 N 0.3391(2) 0.4646(2) 0.29359(12) 0.0192(8) Uani 1 1 d . . .
N3 N 0.3138(2) 0.3192(2) 0.21764(12) 0.0204(8) Uani 1 1 d . . .
N4 N 0.1797(2) 0.3731(3) 0.26244(13) 0.0223(8) Uani 1 1 d . . .
C1 C 0.2961(3) 0.4303(3) 0.37030(14) 0.0199(9) Uani 1 1 d . . .
C2 C 0.2874(3) 0.4502(3) 0.41903(16) 0.0259(10) Uani 1 1 d . . .
H2 H 0.2753 0.3896 0.4372 0.031 Uiso 1 1 calc R . .
C3 C 0.2932(3) 0.5420(3) 0.44518(16) 0.0284(10) Uani 1 1 d . . .
H3 H 0.2828 0.5342 0.4779 0.034 Uiso 1 1 calc R . .
C4 C 0.3116(3) 0.6423(4) 0.43124(16) 0.0308(11) Uani 1 1 d . . .
H4 H 0.3079 0.6959 0.4544 0.037 Uiso 1 1 calc R . .
C5 C 0.3349(3) 0.6723(4) 0.38651(17) 0.0316(11) Uani 1 1 d . . .
H5 H 0.3461 0.7451 0.3830 0.038 Uiso 1 1 calc R . .
C6 C 0.3447(3) 0.6134(3) 0.34575(16) 0.0260(10) Uani 1 1 d . . .
H6 H 0.3671 0.6518 0.3200 0.031 Uiso 1 1 calc R . .
C7 C 0.3274(3) 0.5070(3) 0.33586(15) 0.0213(9) Uani 1 1 d . . .
C11 C 0.3701(3) 0.5288(3) 0.25463(15) 0.0235(10) Uani 1 1 d . . .
H11A H 0.3429 0.5996 0.2567 0.028 Uiso 1 1 calc R . .
H11B H 0.3476 0.4975 0.2241 0.028 Uiso 1 1 calc R . .
C12 C 0.4743(3) 0.5385(3) 0.25532(16) 0.0275(10) Uani 1 1 d . . .
H12A H 0.4949 0.5770 0.2844 0.033 Uiso 1 1 calc R . .
H12B H 0.4901 0.5820 0.2279 0.033 Uiso 1 1 calc R . .
C13 C 0.5292(3) 0.4367(3) 0.25375(16) 0.0286(10) Uani 1 1 d . . .
H13A H 0.5903 0.4492 0.2697 0.034 Uiso 1 1 calc R . .
H13B H 0.4978 0.3835 0.2726 0.034 Uiso 1 1 calc R . .
C14 C 0.5434(3) 0.3906(4) 0.20526(17) 0.0324(11) Uani 1 1 d . . .
H14A H 0.5818 0.3271 0.2097 0.039 Uiso 1 1 calc R . .
H14B H 0.5792 0.4416 0.1874 0.039 Uiso 1 1 calc R . .
C15 C 0.4587(3) 0.3612(3) 0.17457(16) 0.0275(10) Uani 1 1 d . . .
H15A H 0.4785 0.3344 0.1439 0.033 Uiso 1 1 calc R . .
H15B H 0.4218 0.4251 0.1680 0.033 Uiso 1 1 calc R . .
C16 C 0.3970(3) 0.2779(3) 0.19671(16) 0.0256(10) Uani 1 1 d . . .
H16A H 0.3780 0.2264 0.1719 0.031 Uiso 1 1 calc R . .
H16B H 0.4339 0.2400 0.2217 0.031 Uiso 1 1 calc R . .
C21 C 0.2451(3) 0.3551(3) 0.18928(16) 0.0215(9) Uani 1 1 d . . .
C22 C 0.2495(3) 0.3601(3) 0.13950(16) 0.0278(10) Uani 1 1 d . . .
H22 H 0.3030 0.3292 0.1278 0.033 Uiso 1 1 calc R . .
C23 C 0.1904(3) 0.4015(3) 0.10499(17) 0.0341(12) Uani 1 1 d . . .
H23 H 0.2117 0.3988 0.0738 0.041 Uiso 1 1 calc R . .
C24 C 0.1044(3) 0.4468(4) 0.10834(18) 0.0377(12) Uani 1 1 d . . .
H24 H 0.0754 0.4740 0.0800 0.045 Uiso 1 1 calc R . .
C25 C 0.0573(3) 0.4555(3) 0.14938(18) 0.0348(12) Uani 1 1 d . . .
H25 H -0.0031 0.4830 0.1450 0.042 Uiso 1 1 calc R . .
C26 C 0.0837(3) 0.4309(3) 0.19553(16) 0.0285(10) Uani 1 1 d . . .
H26 H 0.0380 0.4441 0.2175 0.034 Uiso 1 1 calc R . .
C27 C 0.1664(3) 0.3896(3) 0.21607(16) 0.0240(10) Uani 1 1 d . . .
C31 C 0.1088(3) 0.4054(3) 0.29471(16) 0.0252(10) Uani 1 1 d . . .
H31A H 0.0801 0.4712 0.2829 0.030 Uiso 1 1 calc R . .
H31B H 0.1383 0.4196 0.3264 0.030 Uiso 1 1 calc R . .
C32 C 0.0344(3) 0.3227(3) 0.29930(17) 0.0309(11) Uani 1 1 d . . .
H32A H -0.0006 0.3170 0.2684 0.037 Uiso 1 1 calc R . .
H32B H -0.0086 0.3477 0.3228 0.037 Uiso 1 1 calc R . .
C33 C 0.0671(3) 0.2128(3) 0.31410(16) 0.0281(10) Uani 1 1 d . . .
H33A H 0.0224 0.1612 0.3004 0.034 Uiso 1 1 calc R . .
H33B H 0.1266 0.1994 0.2999 0.034 Uiso 1 1 calc R . .
C34 C 0.0790(3) 0.1931(4) 0.36747(17) 0.0329(11) Uani 1 1 d . . .
H34A H 0.0183 0.2015 0.3811 0.039 Uiso 1 1 calc R . .
H34B H 0.0977 0.1191 0.3722 0.039 Uiso 1 1 calc R . .
C35 C 0.1475(3) 0.2614(3) 0.39591(16) 0.0289(11) Uani 1 1 d . . .
H35A H 0.1461 0.2422 0.4298 0.035 Uiso 1 1 calc R . .
H35B H 0.1280 0.3354 0.3927 0.035 Uiso 1 1 calc R . .
C36 C 0.2471(3) 0.2517(3) 0.38050(15) 0.0250(10) Uani 1 1 d . . .
H36A H 0.2888 0.2476 0.4093 0.030 Uiso 1 1 calc R . .
H36B H 0.2530 0.1852 0.3629 0.030 Uiso 1 1 calc R . .
Co2 Co 0.80805(4) 0.43019(4) 0.40365(2) 0.02250(15) Uani 1 1 d . . .
O3 O 0.9316(2) 0.3683(2) 0.42199(11) 0.0304(7) Uani 1 1 d . . .
O4 O 0.8211(2) 0.3494(2) 0.46485(11) 0.0331(8) Uani 1 1 d . . .
N10 N 0.9054(3) 0.3284(3) 0.45976(15) 0.0353(10) Uani 1 1 d . . .
N6 N 0.8275(2) 0.4895(3) 0.34380(12) 0.0225(8) Uani 1 1 d . . .
N7 N 0.7869(2) 0.3066(3) 0.36591(13) 0.0252(8) Uani 1 1 d . . .
N8 N 0.6850(2) 0.4790(3) 0.40316(12) 0.0244(8) Uani 1 1 d . . .
N9 N 0.8298(2) 0.5535(3) 0.44064(12) 0.0222(8) Uani 1 1 d . . .
C41 C 0.8176(3) 0.4258(3) 0.30646(16) 0.0241(10) Uani 1 1 d . . .
C42 C 0.8186(3) 0.4622(4) 0.25932(16) 0.0278(10) Uani 1 1 d . . .
H42 H 0.8171 0.5363 0.2564 0.033 Uiso 1 1 calc R . .
C43 C 0.8212(3) 0.4093(4) 0.21658(17) 0.0341(12) Uani 1 1 d . . .
H43 H 0.8205 0.4527 0.1893 0.041 Uiso 1 1 calc R . .
C44 C 0.8246(3) 0.3035(4) 0.20775(18) 0.0370(12) Uani 1 1 d . . .
H44 H 0.8318 0.2825 0.1759 0.044 Uiso 1 1 calc R . .
C45 C 0.8186(3) 0.2246(4) 0.24112(18) 0.0360(12) Uani 1 1 d . . .
H45 H 0.8242 0.1557 0.2290 0.043 Uiso 1 1 calc R . .
C46 C 0.8057(3) 0.2299(3) 0.28904(17) 0.0301(11) Uani 1 1 d . . .
H46 H 0.7982 0.1638 0.3038 0.036 Uiso 1 1 calc R . .
C47 C 0.8017(3) 0.3167(3) 0.32015(16) 0.0239(10) Uani 1 1 d . . .
C51 C 0.7666(3) 0.2026(3) 0.38540(18) 0.0369(12) Uani 1 1 d . . .
C52 C 0.6683(4) 0.1641(4) 0.36890(19) 0.0472(14) Uani 1 1 d . . .
H52A H 0.6462 0.2060 0.3411 0.057 Uiso 1 1 calc R . .
H52B H 0.6723 0.0902 0.3586 0.057 Uiso 1 1 calc R . .
C53 C 0.5989(4) 0.1717(4) 0.4064(2) 0.0616(17) Uani 1 1 d . . .
H53A H 0.6147 0.1180 0.4308 0.074 Uiso 1 1 calc R . .
H53B H 0.5381 0.1526 0.3916 0.074 Uiso 1 1 calc R . .
C54 C 0.5885(4) 0.2752(4) 0.4315(2) 0.0496(15) Uani 1 1 d . . .
H54A H 0.6503 0.2979 0.4436 0.060 Uiso 1 1 calc R . .
H54B H 0.5515 0.2630 0.4594 0.060 Uiso 1 1 calc R . .
C55 C 0.5445(3) 0.3663(4) 0.40292(19) 0.0426(14) Uani 1 1 d . . .
H55A H 0.4958 0.3375 0.3809 0.051 Uiso 1 1 calc R . .
H55B H 0.5146 0.4137 0.4251 0.051 Uiso 1 1 calc R . .
C56 C 0.6099(3) 0.4306(4) 0.37437(16) 0.0318(11) Uani 1 1 d . . .
H56A H 0.6364 0.3847 0.3504 0.038 Uiso 1 1 calc R . .
H56B H 0.5745 0.4864 0.3573 0.038 Uiso 1 1 calc R . .
C61 C 0.6712(3) 0.5693(3) 0.42546(14) 0.0243(9) Uani 1 1 d . . .
C62 C 0.5842(3) 0.6187(4) 0.42552(16) 0.0293(10) Uani 1 1 d . . .
H62 H 0.5368 0.5829 0.4077 0.035 Uiso 1 1 calc R . .
C63 C 0.5560(3) 0.7096(4) 0.44685(17) 0.0338(11) Uani 1 1 d . . .
H63 H 0.4929 0.7261 0.4408 0.041 Uiso 1 1 calc R . .
C64 C 0.6037(3) 0.7802(4) 0.47535(18) 0.0380(12) Uani 1 1 d . . .
H64 H 0.5702 0.8381 0.4866 0.046 Uiso 1 1 calc R . .
C65 C 0.6954(3) 0.7748(3) 0.48904(16) 0.0312(11) Uani 1 1 d . . .
H65 H 0.7169 0.8296 0.5095 0.037 Uiso 1 1 calc R . .
C66 C 0.7614(3) 0.7028(3) 0.47788(15) 0.0281(10) Uani 1 1 d . . .
H66 H 0.8208 0.7168 0.4919 0.034 Uiso 1 1 calc R . .
C67 C 0.7560(3) 0.6113(3) 0.44911(14) 0.0230(10) Uani 1 1 d . . .
C71 C 0.9199(3) 0.5878(3) 0.46070(16) 0.0276(10) Uani 1 1 d . . .
H71A H 0.9650 0.5312 0.4564 0.033 Uiso 1 1 calc R . .
H71B H 0.9156 0.5992 0.4952 0.033 Uiso 1 1 calc R . .
C72 C 0.9555(3) 0.6890(3) 0.43833(16) 0.0276(10) Uani 1 1 d . . .
H72A H 0.9039 0.7233 0.4202 0.033 Uiso 1 1 calc R . .
H72B H 0.9766 0.7373 0.4640 0.033 Uiso 1 1 calc R . .
C73 C 1.0340(3) 0.6722(4) 0.40544(17) 0.0320(11) Uani 1 1 d . . .
H73A H 1.0515 0.7412 0.3927 0.038 Uiso 1 1 calc R . .
H73B H 1.0877 0.6452 0.4246 0.038 Uiso 1 1 calc R . .
C74 C 1.0146(3) 0.5981(3) 0.36390(17) 0.0303(11) Uani 1 1 d . . .
H74A H 0.9975 0.5291 0.3768 0.036 Uiso 1 1 calc R . .
H74B H 1.0724 0.5883 0.3476 0.036 Uiso 1 1 calc R . .
C75 C 0.9399(3) 0.6306(3) 0.32688(17) 0.0306(11) Uani 1 1 d . . .
H75A H 0.9541 0.5982 0.2963 0.037 Uiso 1 1 calc R . .
H75B H 0.9435 0.7074 0.3228 0.037 Uiso 1 1 calc R . .
C76 C 0.8406(3) 0.6025(3) 0.33709(16) 0.0246(10) Uani 1 1 d . . .
H76A H 0.8233 0.6399 0.3660 0.029 Uiso 1 1 calc R . .
H76B H 0.7992 0.6267 0.3104 0.029 Uiso 1 1 calc R . .
O5 O 0.2593(3) -0.0146(5) 0.4481(2) 0.112(2) Uani 1 1 d DU . .
C81 C 0.1208(14) -0.036(2) 0.4806(11) 0.084(8) Uani 0.523(10) 1 d PDU A 1
H81A H 0.1536 -0.0185 0.5107 0.126 Uiso 0.523(10) 1 calc PR A 1
H81B H 0.0739 -0.0892 0.4861 0.126 Uiso 0.523(10) 1 calc PR A 1
H81C H 0.0914 0.0267 0.4670 0.126 Uiso 0.523(10) 1 calc PR A 1
C82 C 0.1858(9) -0.0779(12) 0.4477(7) 0.109(6) Uani 0.523(10) 1 d PDU A 1
H82A H 0.2049 -0.1494 0.4575 0.131 Uiso 0.523(10) 1 calc PR A 1
H82B H 0.1564 -0.0815 0.4154 0.131 Uiso 0.523(10) 1 calc PR A 1
C83 C 0.3506(8) -0.0530(9) 0.4593(5) 0.062(3) Uani 0.523(10) 1 d PDU A 1
H83A H 0.3543 -0.1298 0.4551 0.074 Uiso 0.523(10) 1 calc PR A 1
H83B H 0.3719 -0.0347 0.4922 0.074 Uiso 0.523(10) 1 calc PR A 1
C84 C 0.4046(9) 0.0045(13) 0.4234(6) 0.064(4) Uani 0.523(10) 1 d PDU A 1
H84A H 0.3843 -0.0183 0.3914 0.097 Uiso 0.523(10) 1 calc PR A 1
H84B H 0.4701 -0.0108 0.4290 0.097 Uiso 0.523(10) 1 calc PR A 1
H84C H 0.3944 0.0800 0.4265 0.097 Uiso 0.523(10) 1 calc PR A 1
C81A C 0.1138(11) -0.040(2) 0.4732(11) 0.053(6) Uani 0.477(10) 1 d PDU A 2
H81D H 0.1101 0.0367 0.4764 0.080 Uiso 0.477(10) 1 calc PR A 2
H81E H 0.0749 -0.0729 0.4960 0.080 Uiso 0.477(10) 1 calc PR A 2
H81F H 0.0926 -0.0597 0.4410 0.080 Uiso 0.477(10) 1 calc PR A 2
C82A C 0.2096(7) -0.0735(9) 0.4823(5) 0.068(4) Uani 0.477(10) 1 d PDU A 2
H82C H 0.2318 -0.0563 0.5151 0.081 Uiso 0.477(10) 1 calc PR A 2
H82D H 0.2159 -0.1498 0.4772 0.081 Uiso 0.477(10) 1 calc PR A 2
C83A C 0.3258(9) -0.0248(13) 0.4141(5) 0.089(5) Uani 0.477(10) 1 d PDU A 2
H83C H 0.3295 0.0401 0.3951 0.107 Uiso 0.477(10) 1 calc PR A 2
H83D H 0.3106 -0.0840 0.3924 0.107 Uiso 0.477(10) 1 calc PR A 2
C84A C 0.4124(10) -0.0441(18) 0.4411(8) 0.090(6) Uani 0.477(10) 1 d PDU A 2
H84D H 0.4219 0.0102 0.4654 0.135 Uiso 0.477(10) 1 calc PR A 2
H84E H 0.4631 -0.0425 0.4197 0.135 Uiso 0.477(10) 1 calc PR A 2
H84F H 0.4102 -0.1129 0.4564 0.135 Uiso 0.477(10) 1 calc PR A 2

loop_
_atom_site_aniso_label
_atom_site_aniso_U_11
_atom_site_aniso_U_22
_atom_site_aniso_U_33
_atom_site_aniso_U_23
_atom_site_aniso_U_13
_atom_site_aniso_U_12
Co1 0.0155(3) 0.0170(3) 0.0275(3) -0.0006(3) 0.0021(2) 0.0007(2)
O1 0.0204(15) 0.0254(17) 0.0338(18) 0.0001(14) 0.0023(13) 0.0022(13)
O2 0.0251(17) 0.0195(15) 0.0369(18) -0.0003(14) 0.0058(14) 0.0005(13)
N5 0.027(2) 0.028(2) 0.039(2) 0.0031(18) 0.0088(18) 0.0078(18)
N1 0.0166(17) 0.0191(19) 0.028(2) -0.0001(16) 0.0041(15) -0.0007(15)
N2 0.0161(17) 0.0160(17) 0.026(2) 0.0023(15) 0.0026(15) -0.0006(14)
N3 0.0191(18) 0.0163(17) 0.026(2) -0.0019(15) 0.0044(15) 0.0010(15)
N4 0.0199(18) 0.0185(18) 0.029(2) -0.0018(16) 0.0049(15) -0.0013(15)
C1 0.0121(19) 0.021(2) 0.026(2) 0.0022(19) -0.0008(17) 0.0001(18)
C2 0.022(2) 0.025(2) 0.031(3) 0.003(2) 0.0007(19) -0.0030(19)
C3 0.030(2) 0.029(3) 0.027(3) -0.003(2) 0.005(2) -0.005(2)
C4 0.036(3) 0.029(3) 0.027(3) -0.008(2) -0.001(2) -0.002(2)
C5 0.035(3) 0.022(2) 0.037(3) -0.001(2) -0.005(2) -0.003(2)
C6 0.027(2) 0.022(2) 0.028(3) -0.0016(19) 0.002(2) -0.0029(19)
C7 0.014(2) 0.023(2) 0.027(2) 0.0030(19) 0.0020(18) -0.0013(18)
C11 0.023(2) 0.018(2) 0.030(3) 0.0020(19) 0.0054(19) -0.0016(18)
C12 0.023(2) 0.027(2) 0.034(3) 0.000(2) 0.010(2) -0.0056(19)
C13 0.018(2) 0.031(3) 0.037(3) -0.001(2) 0.0036(19) -0.003(2)
C14 0.022(2) 0.031(3) 0.045(3) -0.007(2) 0.009(2) -0.003(2)
C15 0.028(2) 0.026(2) 0.029(3) -0.0029(19) 0.006(2) 0.000(2)
C16 0.022(2) 0.021(2) 0.034(3) -0.001(2) 0.0040(19) 0.0048(19)
C21 0.019(2) 0.013(2) 0.032(3) -0.0027(18) -0.0014(18) -0.0043(17)
C22 0.025(2) 0.020(2) 0.038(3) -0.003(2) -0.002(2) -0.0020(19)
C23 0.042(3) 0.028(3) 0.031(3) -0.002(2) -0.003(2) -0.004(2)
C24 0.049(3) 0.026(3) 0.037(3) 0.003(2) -0.007(2) 0.006(2)
C25 0.031(3) 0.025(3) 0.047(3) -0.003(2) -0.012(2) 0.002(2)
C26 0.024(2) 0.022(2) 0.039(3) 0.001(2) -0.003(2) 0.001(2)
C27 0.022(2) 0.014(2) 0.037(3) -0.0019(19) 0.002(2) -0.0016(18)
C31 0.017(2) 0.025(2) 0.033(3) -0.0029(19) 0.0023(19) 0.0057(18)
C32 0.019(2) 0.036(3) 0.037(3) -0.004(2) 0.003(2) -0.001(2)
C33 0.020(2) 0.026(2) 0.038(3) -0.006(2) 0.002(2) -0.0096(19)
C34 0.027(2) 0.029(3) 0.043(3) -0.003(2) 0.009(2) -0.008(2)
C35 0.029(2) 0.025(2) 0.033(3) -0.002(2) 0.009(2) -0.003(2)
C36 0.027(2) 0.021(2) 0.028(3) 0.0016(19) 0.0063(19) -0.0032(19)
Co2 0.0198(3) 0.0203(3) 0.0269(3) -0.0019(3) -0.0041(2) 0.0026(3)
O3 0.0258(16) 0.0286(17) 0.036(2) -0.0025(15) -0.0084(14) 0.0043(14)
O4 0.0387(19) 0.0280(18) 0.0320(19) 0.0010(14) -0.0049(15) -0.0001(15)
N10 0.039(2) 0.022(2) 0.043(3) -0.0040(19) -0.012(2) 0.0042(19)
N6 0.0200(18) 0.0207(19) 0.026(2) -0.0002(16) -0.0039(15) 0.0030(15)
N7 0.0231(19) 0.022(2) 0.030(2) -0.0052(16) -0.0032(16) 0.0004(15)
N8 0.0194(18) 0.028(2) 0.025(2) -0.0014(16) -0.0019(15) 0.0008(16)
N9 0.0202(18) 0.0218(19) 0.024(2) 0.0014(15) -0.0056(15) 0.0006(15)
C41 0.014(2) 0.026(2) 0.033(3) -0.008(2) -0.0038(18) 0.0061(18)
C42 0.020(2) 0.031(3) 0.031(3) -0.003(2) -0.0052(19) 0.007(2)
C43 0.026(2) 0.046(3) 0.030(3) -0.003(2) -0.004(2) 0.003(2)
C44 0.025(2) 0.049(3) 0.036(3) -0.016(3) 0.000(2) -0.001(2)
C45 0.023(2) 0.035(3) 0.051(3) -0.018(3) 0.007(2) -0.007(2)
C46 0.022(2) 0.024(2) 0.044(3) -0.004(2) 0.005(2) -0.0032(19)
C47 0.014(2) 0.023(2) 0.034(3) -0.009(2) -0.0055(18) 0.0009(18)
C51 0.037(3) 0.020(2) 0.053(3) 0.001(2) 0.001(2) -0.010(2)
C52 0.056(3) 0.041(3) 0.046(3) -0.016(3) 0.010(3) -0.020(3)
C53 0.049(3) 0.046(4) 0.092(5) -0.015(3) 0.011(3) -0.014(3)
C54 0.036(3) 0.046(3) 0.069(4) -0.005(3) 0.019(3) -0.013(3)
C55 0.024(2) 0.053(3) 0.051(3) -0.022(3) 0.008(2) -0.011(2)
C56 0.022(2) 0.037(3) 0.035(3) -0.015(2) -0.010(2) 0.001(2)
C61 0.026(2) 0.026(2) 0.020(2) 0.0007(19) -0.0007(18) 0.000(2)
C62 0.021(2) 0.032(3) 0.034(3) -0.004(2) -0.003(2) -0.001(2)
C63 0.025(2) 0.037(3) 0.039(3) 0.001(2) 0.004(2) 0.009(2)
C64 0.035(3) 0.034(3) 0.046(3) -0.004(2) 0.010(2) 0.008(2)
C65 0.043(3) 0.025(2) 0.027(3) -0.002(2) 0.008(2) 0.001(2)
C66 0.032(3) 0.025(2) 0.027(3) 0.0005(19) 0.000(2) 0.000(2)
C67 0.024(2) 0.023(2) 0.021(2) -0.0005(18) -0.0015(18) 0.0020(19)
C71 0.025(2) 0.025(2) 0.032(3) -0.002(2) -0.0120(19) 0.0035(19)
C72 0.022(2) 0.021(2) 0.039(3) -0.006(2) -0.009(2) 0.0024(19)
C73 0.020(2) 0.029(3) 0.046(3) -0.004(2) -0.005(2) -0.001(2)
C74 0.021(2) 0.026(2) 0.045(3) -0.004(2) 0.002(2) 0.0049(19)
C75 0.027(2) 0.020(2) 0.045(3) 0.001(2) 0.005(2) 0.0041(19)
C76 0.024(2) 0.022(2) 0.027(3) 0.0028(19) -0.0040(19) 0.0047(19)
O5 0.060(3) 0.146(5) 0.133(5) -0.068(4) 0.027(3) -0.025(3)
C81 0.080(12) 0.116(18) 0.057(14) -0.024(12) 0.006(9) -0.054(12)
C82 0.081(8) 0.098(11) 0.147(14) -0.070(11) -0.020(9) -0.021(8)
C83 0.069(7) 0.034(6) 0.084(9) -0.009(6) 0.012(7) 0.010(6)
C84 0.053(8) 0.074(11) 0.066(11) 0.003(7) 0.008(7) 0.026(7)
C81A 0.032(7) 0.081(15) 0.046(11) -0.017(10) -0.006(6) 0.027(9)
C82A 0.034(7) 0.042(7) 0.125(11) -0.048(7) -0.016(6) -0.007(5)
C83A 0.082(10) 0.101(11) 0.085(11) -0.055(9) 0.001(6) 0.044(9)
C84A 0.077(8) 0.096(17) 0.095(18) -0.012(12) -0.004(10) 0.010(12)

loop_
_atom_type_symbol
_atom_type_description
_atom_type_scat_dispersion_real
_atom_type_scat_dispersion_imag
_atom_type_scat_source
C C 0.0033 0.0016 'International Tables Vol C Tables 4.2.6.8 and 6.1.1.4'
H H 0.0000 0.0000 'International Tables Vol C Tables 4.2.6.8 and 6.1.1.4'
N N 0.0061 0.0033 'International Tables Vol C Tables 4.2.6.8 and 6.1.1.4'
O O 0.0106 0.0060 'International Tables Vol C Tables 4.2.6.8 and 6.1.1.4'
Co Co 0.3494 0.9721 'International Tables Vol C Tables 4.2.6.8 and 6.1.1.4'

loop_
_geom_angle_atom_site_label_1
_geom_angle_atom_site_label_2
_geom_angle_atom_site_label_3
_geom_angle
N4 Co1 N2 91.83(14)
N4 Co1 N1 97.08(14)
N2 Co1 N1 81.60(14)
N4 Co1 N3 81.67(14)
N2 Co1 N3 96.87(14)
N1 Co1 N3 178.01(14)
N4 Co1 O2 102.29(13)
N2 Co1 O2 165.69(13)
N1 Co1 O2 94.23(13)
N3 Co1 O2 87.55(13)
N4 Co1 O1 164.84(13)
N2 Co1 O1 103.31(13)
N1 Co1 O1 85.99(13)
N3 Co1 O1 95.62(13)
O2 Co1 O1 62.61(12)
N4 Co1 N5 133.70(14)
N2 Co1 N5 134.42(14)
N1 Co1 N5 89.53(13)
N3 Co1 N5 92.46(13)
O2 Co1 N5 31.41(11)
O1 Co1 N5 31.21(11)
N5 O1 Co1 93.3(2)
N5 O2 Co1 94.1(2)
O1 N5 O2 109.9(3)
O1 N5 Co1 55.45(18)
O2 N5 Co1 54.46(18)
C1 N1 C36 119.1(3)
C1 N1 Co1 116.4(3)
C36 N1 Co1 124.5(3)
C7 N2 C11 120.4(3)
C7 N2 Co1 116.7(3)
C11 N2 Co1 122.2(3)
C21 N3 C16 119.4(4)
C21 N3 Co1 116.2(3)
C16 N3 Co1 124.4(3)
C27 N4 C31 119.7(3)
C27 N4 Co1 117.1(3)
C31 N4 Co1 122.6(3)
N1 C1 C2 122.8(4)
N1 C1 C7 112.3(4)
C2 C1 C7 124.9(4)
C3 C2 C1 131.7(4)
C4 C3 C2 130.1(4)
C3 C4 C5 125.7(4)
C4 C5 C6 130.5(4)
C5 C6 C7 131.4(4)
N2 C7 C6 122.8(4)
N2 C7 C1 112.4(4)
C6 C7 C1 124.8(4)
N2 C11 C12 112.6(3)
C11 C12 C13 117.0(4)
C14 C13 C12 117.0(4)
C13 C14 C15 117.8(4)
C14 C15 C16 114.4(4)
N3 C16 C15 115.1(3)
N3 C21 C22 122.9(4)
N3 C21 C27 112.0(4)
C22 C21 C27 125.1(4)
C23 C22 C21 131.7(4)
C22 C23 C24 130.3(5)
C25 C24 C23 125.5(5)
C26 C25 C24 130.6(5)
C25 C26 C27 131.6(4)
N4 C27 C26 122.6(4)
N4 C27 C21 112.5(4)
C26 C27 C21 124.8(4)
N4 C31 C32 112.6(3)
C31 C32 C33 116.5(3)
C34 C33 C32 115.9(4)
C35 C34 C33 117.6(4)
C34 C35 C36 113.9(4)
N1 C36 C35 114.9(3)
N6 Co2 N8 92.79(14)
N6 Co2 N9 97.53(15)
N8 Co2 N9 82.09(14)
N6 Co2 N7 81.93(15)
N8 Co2 N7 98.17(15)
N9 Co2 N7 179.42(16)
N6 Co2 O3 102.33(14)
N8 Co2 O3 164.72(14)
N9 Co2 O3 93.60(13)
N7 Co2 O3 86.29(13)
N6 Co2 O4 164.33(14)
N8 Co2 O4 102.71(14)
N9 Co2 O4 86.96(13)
N7 Co2 O4 93.49(14)
O3 Co2 O4 62.29(13)
N6 Co2 N10 133.20(15)
N8 Co2 N10 134.01(15)
N9 Co2 N10 90.57(13)
N7 Co2 N10 89.62(14)
O3 Co2 N10 30.95(12)
O4 Co2 N10 31.35(13)
N10 O3 Co2 94.0(2)
N10 O4 Co2 93.3(3)
O3 N10 O4 110.4(3)
O3 N10 Co2 55.09(19)
O4 N10 Co2 55.3(2)
C41 N6 C76 120.4(4)
C41 N6 Co2 116.7(3)
C76 N6 Co2 122.4(3)
C47 N7 C51 119.8(4)
C47 N7 Co2 115.6(3)
C51 N7 Co2 124.2(3)
C61 N8 C56 120.0(3)
C61 N8 Co2 116.5(3)
C56 N8 Co2 122.9(3)
C67 N9 C71 118.5(3)
C67 N9 Co2 116.3(3)
C71 N9 Co2 125.2(3)
N6 C41 C42 122.6(4)
N6 C41 C47 112.5(4)
C42 C41 C47 124.8(4)
C43 C42 C41 131.6(4)
C44 C43 C42 129.8(5)
C43 C44 C45 125.9(5)
C46 C45 C44 130.6(5)
C45 C46 C47 131.2(4)
N7 C47 C46 122.8(4)
N7 C47 C41 112.6(4)
C46 C47 C41 124.5(4)
N7 C51 C52 111.8(4)
C53 C52 C51 114.2(4)
C52 C53 C54 118.3(5)
C53 C54 C55 117.7(5)
C56 C55 C54 115.5(4)
N8 C56 C55 113.8(4)
N8 C61 C62 122.9(4)
N8 C61 C67 112.6(4)
C62 C61 C67 124.5(4)
C63 C62 C61 131.5(4)
C64 C63 C62 130.9(4)
C63 C64 C65 126.0(5)
C64 C65 C66 130.5(5)
C65 C66 C67 131.3(4)
N9 C67 C66 122.4(4)
N9 C67 C61 112.4(4)
C66 C67 C61 125.2(4)
N9 C71 C72 113.9(3)
C73 C72 C71 114.4(4)
C74 C73 C72 116.2(4)
C73 C74 C75 117.1(4)
C74 C75 C76 117.0(4)
N6 C76 C75 112.6(3)
C82 O5 C83A 121.3(11)
C82 O5 C83 121.8(11)
C83A O5 C83 57.1(8)
C82 O5 C82A 42.7(9)
C83A O5 C82A 142.7(10)
C83 O5 C82A 99.6(8)
O5 C82 C81 108.8(14)
O5 C83 C84 101.3(9)
O5 C82A C81A 103.6(14)
O5 C83A C84A 105.4(12)

loop_
_geom_bond_atom_site_label_1
_geom_bond_atom_site_label_2
_geom_bond_distance
Co1 N4 1.880(3)
Co1 N2 1.888(3)
Co1 N1 1.914(3)
Co1 N3 1.917(3)
Co1 O2 1.995(3)
Co1 O1 2.017(3)
Co1 N5 2.445(4)
O1 N5 1.269(4)
O2 N5 1.278(4)
N1 C1 1.325(5)
N1 C36 1.471(5)
N2 C7 1.331(5)
N2 C11 1.463(5)
N3 C21 1.331(5)
N3 C16 1.475(5)
N4 C27 1.331(5)
N4 C31 1.473(5)
C1 C2 1.413(6)
C1 C7 1.471(5)
C2 C3 1.386(6)
C3 C4 1.371(6)
C4 C5 1.380(6)
C5 C6 1.390(6)
C6 C7 1.407(6)
C11 C12 1.524(5)
C12 C13 1.528(6)
C13 C14 1.516(6)
C14 C15 1.518(6)
C15 C16 1.547(6)
C21 C22 1.413(6)
C21 C27 1.475(6)
C22 C23 1.372(6)
C23 C24 1.389(6)
C24 C25 1.383(7)
C25 C26 1.376(6)
C26 C27 1.413(6)
C31 C32 1.525(6)
C32 C33 1.533(6)
C33 C34 1.530(6)
C34 C35 1.523(6)
C35 C36 1.543(6)
Co2 N6 1.888(3)
Co2 N8 1.899(3)
Co2 N9 1.908(3)
Co2 N7 1.920(3)
Co2 O3 2.010(3)
Co2 O4 2.014(3)
Co2 N10 2.445(4)
O3 N10 1.260(5)
O4 N10 1.274(5)
N6 C41 1.334(5)
N6 C76 1.470(5)
N7 C47 1.329(5)
N7 C51 1.474(5)
N8 C61 1.335(5)
N8 C56 1.465(5)
N9 C67 1.337(5)
N9 C71 1.469(5)
C41 C42 1.412(6)
C41 C47 1.468(6)
C42 C43 1.386(6)
C43 C44 1.377(7)
C44 C45 1.385(7)
C45 C46 1.379(6)
C46 C47 1.418(6)
C51 C52 1.564(7)
C52 C53 1.508(7)
C53 C54 1.511(7)
C54 C55 1.536(8)
C55 C56 1.522(7)
C61 C62 1.417(6)
C61 C67 1.475(6)
C62 C63 1.381(6)
C63 C64 1.373(7)
C64 C65 1.374(6)
C65 C66 1.379(6)
C66 C67 1.423(6)
C71 C72 1.540(6)
C72 C73 1.527(6)
C73 C74 1.523(6)
C74 C75 1.527(6)
C75 C76 1.534(6)
O5 C82 1.342(11)
O5 C83A 1.406(11)
O5 C83 1.438(11)
O5 C82A 1.449(12)
C81 C82 1.462(16)
C83 C84 1.508(13)
C81A C82A 1.472(15)
C83A C84A 1.462(14)
